data_4116108
loop_
_publ_author_name
'Yoshihiro Yamaguchi'
'Shigeya Kobayashi'
'Tateaki Wakamiya'
'Yoshio Matsubara'
'Zen-ichi Yoshida'

_publ_section_title
;
 A Simple Hybrid Cyclyne Consisting of 1,3-Diethynylbenzene and Ether
 Units: Synthesis and Novel Ag+-Induced Cyclization Leading to the
 Perylene Skeleton Formation
;
_journal_name_full 'Journal of the American Chemical Society'
_journal_page_first 7404
_journal_page_last 7405
_journal_paper_doi 10.1021/ja000822w
_journal_volume 122
_journal_year 2000
_chemical_formula_moiety 'C24 H16 O2 '
_chemical_formula_sum 'C24 H16 O2'
_chemical_formula_weight 336.39
_space_group_IT_number 14
_symmetry_cell_setting monoclinic
_symmetry_Int_Tables_number 14
_symmetry_space_group_name_Hall '-P 2ybc'
_symmetry_space_group_name_H-M 'P 1 21/c 1'
_audit_creation_date 'Fri Mar 10 13:22:03 2000'
_audit_creation_method 'by teXsan'
_cell_angle_alpha 90
_cell_angle_beta 102.601(8)
_cell_angle_gamma 90
_cell_formula_units_Z 2
_cell_length_a 9.344(2)
_cell_length_b 6.3811(9)
_cell_length_c 13.484(1)
_cell_measurement_reflns_used 25
_cell_measurement_temperature 293.2
_cell_measurement_theta_max 13.2
_cell_measurement_theta_min 12.0
_cell_volume 784.6(2)
_computing_cell_refinement 'MSC/AFC Diffractometer Control'
_computing_data_collection 'MSC/AFC Diffractometer Control'
_computing_data_reduction 'teXsan Ver. 1.10'
_computing_publication_material 'teXsan Ver. 1.10'
_computing_structure_refinement 'teXsan Ver. 1.10'
_computing_structure_solution SHELXS97
_diffrn_measured_fraction_theta_full 1.0000
_diffrn_measured_fraction_theta_max 1.0000
_diffrn_measurement_device_type 'Rigaku AFC7R'
_diffrn_measurement_method \w-2\q
_diffrn_radiation_type 'Mo K\a'
_diffrn_radiation_wavelength 0.7107
_diffrn_reflns_av_R_equivalents 0.040
_diffrn_reflns_limit_h_max 12
_diffrn_reflns_limit_h_min 0
_diffrn_reflns_limit_k_max 8
_diffrn_reflns_limit_k_min 0
_diffrn_reflns_limit_l_max 17
_diffrn_reflns_limit_l_min -17
_diffrn_reflns_number 2089
_diffrn_reflns_theta_full 27.49
_diffrn_reflns_theta_max 27.49
_diffrn_standards_decay_% 0.16
_diffrn_standards_interval_count 150
_diffrn_standards_number 3
_exptl_absorpt_coefficient_mu 0.089
_exptl_absorpt_correction_type none
_exptl_crystal_colour yellow
_exptl_crystal_density_diffrn 1.424
_exptl_crystal_description prismatic
_exptl_crystal_size_max 0.200
_exptl_crystal_size_mid 0.200
_exptl_crystal_size_min 0.200
_refine_diff_density_max 0.49
_refine_diff_density_min -0.43
_refine_ls_extinction_coef 0.011(4)
_refine_ls_extinction_method 'Zachariasen(1967) type 2 gaussian isotropic'
_refine_ls_goodness_of_fit_ref 1.202
_refine_ls_hydrogen_treatment refxyz
_refine_ls_number_parameters 143
_refine_ls_number_reflns 1810
_refine_ls_R_factor_gt 0.0501
_refine_ls_shift/su_max 0.0033
_refine_ls_structure_factor_coef Fsqd
_refine_ls_weighting_details 'w = 1/[\s^2^(Fo^2^) + (0.03700(Max(Fo^2^,0) + 2Fc^2^)/3)^2^]'
_refine_ls_weighting_scheme calc
_refine_ls_wR_factor_ref 0.1458
_reflns_number_gt 911
_reflns_number_total 1810
_reflns_threshold_expression F^2^>2.0\s(F^2^)
_cod_data_source_file ja000822w_2.cif
_cod_data_source_block compound_6
_cod_original_cell_volume 784.7(2)
_cod_original_formula_sum 'C24 H16 O2 '
_cod_database_code 4116108

loop_
_symmetry_equiv_pos_as_xyz
x,y,z
-x,1/2+y,1/2-z
-x,-y,-z
x,1/2-y,1/2+z

loop_
_atom_site_label
_atom_site_type_symbol
_atom_site_fract_x
_atom_site_fract_y
_atom_site_fract_z
_atom_site_U_iso_or_equiv
_atom_site_adp_type
_atom_site_occupancy
_atom_site_calc_flag
O(1) O -0.3743(2) 0.3553(3) 0.7119(2) 0.0773(7) Uani 1.00 d
C(1) C -0.1929(2) 0.2391(4) 0.8492(2) 0.0379(6) Uani 1.00 d
C(2) C -0.1023(2) 0.1211(4) 0.9251(2) 0.0354(6) Uani 1.00 d
C(3) C 0.0468(2) 0.1884(3) 0.9565(2) 0.0352(6) Uani 1.00 d
C(4) C 0.1506(2) 0.0689(4) 1.0289(2) 0.0364(6) Uani 1.00 d
C(5) C 0.2955(3) 0.1351(4) 1.0520(2) 0.0487(7) Uani 1.00 d
C(6) C 0.3402(3) 0.3198(4) 1.0116(2) 0.0531(8) Uani 1.00 d
C(7) C 0.2431(3) 0.4386(4) 0.9466(2) 0.0493(8) Uani 1.00 d
C(8) C 0.0956(2) 0.3752(4) 0.9153(2) 0.0389(6) Uani 1.00 d
C(9) C -0.0039(3) 0.4903(4) 0.8418(2) 0.0462(8) Uani 1.00 d
C(10) C -0.1432(3) 0.4213(4) 0.8096(2) 0.0418(7) Uani 1.00 d
C(11) C -0.2641(3) 0.5123(5) 0.7298(2) 0.0552(9) Uani 1.00 d
C(12) C -0.3519(3) 0.2099(5) 0.7942(2) 0.0516(8) Uani 1.00 d
H(1) H 0.378(3) 0.057(4) 1.099(2) 0.0601 Uiso 1.00 calc
H(2) H 0.439(3) 0.356(4) 1.039(2) 0.0671 Uiso 1.00 calc
H(3) H 0.276(3) 0.564(4) 0.920(2) 0.0627 Uiso 1.00 calc
H(4) H 0.028(3) 0.605(4) 0.814(2) 0.0551 Uiso 1.00 calc
H(5) H -0.231(3) 0.530(5) 0.667(2) 0.0752 Uiso 1.00 calc
H(6) H -0.307(3) 0.640(5) 0.751(2) 0.0752 Uiso 1.00 calc
H(7) H -0.413(3) 0.238(4) 0.850(2) 0.0680 Uiso 1.00 calc
H(8) H -0.367(3) 0.063(4) 0.764(2) 0.0680 Uiso 1.00 calc

loop_
_atom_site_aniso_label
_atom_site_aniso_U_11
_atom_site_aniso_U_22
_atom_site_aniso_U_33
_atom_site_aniso_U_12
_atom_site_aniso_U_13
_atom_site_aniso_U_23
O(1) 0.055(1) 0.080(2) 0.081(1) -0.005(1) -0.020(1) 0.034(1)
C(1) 0.036(1) 0.038(1) 0.039(1) 0.001(1) 0.006(1) 0.001(1)
C(2) 0.032(1) 0.038(1) 0.036(1) -0.0001(10) 0.0056(9) 0.0000(10)
C(3) 0.034(1) 0.035(1) 0.036(1) -0.0036(10) 0.0058(9) -0.0009(10)
C(4) 0.032(1) 0.039(1) 0.037(1) -0.0049(10) 0.0042(9) -0.0008(10)
C(5) 0.035(1) 0.055(2) 0.052(2) -0.008(1) -0.001(1) 0.009(1)
C(6) 0.035(1) 0.061(2) 0.058(2) -0.017(1) -0.001(1) 0.008(1)
C(7) 0.048(2) 0.044(2) 0.055(2) -0.016(1) 0.011(1) 0.004(1)
C(8) 0.039(1) 0.037(1) 0.041(1) -0.004(1) 0.0079(10) -0.002(1)
C(9) 0.055(2) 0.036(1) 0.048(1) 0.000(1) 0.013(1) 0.009(1)
C(10) 0.043(1) 0.041(1) 0.040(1) 0.005(1) 0.005(1) 0.005(1)
C(11) 0.054(2) 0.050(2) 0.056(2) 0.005(1) 0.000(1) 0.013(1)
C(12) 0.040(1) 0.053(2) 0.056(2) 0.003(1) -0.003(1) 0.012(1)

loop_
_atom_type_symbol
_atom_type_description
_atom_type_scat_dispersion_real
_atom_type_scat_dispersion_imag
_atom_type_scat_source
C C 0.003 0.002
;International Tables for Crystallography
(1992, Vol. C, Tables 4.2.6.8 and 6.1.1.1)
;
H H 0.000 0.000
;International Tables for Crystallography
(1992, Vol. C, Table 6.1.1.2)
;
O O 0.011 0.006
;International Tables for Crystallography
(1992, Vol. C, Tables 4.2.6.8 and 6.1.1.1)
;

loop_
_geom_angle_atom_site_label_1
_geom_angle_atom_site_label_2
_geom_angle_atom_site_label_3
_geom_angle
_geom_angle_site_symmetry_2
_geom_angle_site_symmetry_3
_geom_angle_publ_flag
C(11) O(1) C(12) 110.4(2) 1_555 1_555 yes
C(2) C(1) C(10) 121.9(2) 1_555 1_555 yes
C(2) C(1) C(12) 131.5(2) 1_555 1_555 yes
C(10) C(1) C(12) 106.6(2) 1_555 1_555 yes
C(1) C(2) C(3) 116.8(2) 1_555 1_555 yes
C(1) C(2) C(4) 123.9(2) 1_555 3_557 yes
C(3) C(2) C(4) 119.3(2) 1_555 3_557 yes
C(2) C(3) C(4) 120.8(2) 1_555 1_555 yes
C(2) C(3) C(8) 120.5(2) 1_555 1_555 yes
C(4) C(3) C(8) 118.7(2) 1_555 1_555 yes
C(2) C(4) C(3) 119.9(2) 3_557 1_555 yes
C(2) C(4) C(5) 121.9(2) 3_557 1_555 yes
C(3) C(4) C(5) 118.2(2) 1_555 1_555 yes
C(4) C(5) C(6) 121.9(2) 1_555 1_555 yes
C(5) C(6) C(7) 120.7(2) 1_555 1_555 yes
C(6) C(7) C(8) 120.6(2) 1_555 1_555 yes
C(3) C(8) C(7) 119.8(2) 1_555 1_555 yes
C(3) C(8) C(9) 119.4(2) 1_555 1_555 yes
C(7) C(8) C(9) 120.9(2) 1_555 1_555 yes
C(8) C(9) C(10) 119.8(2) 1_555 1_555 yes
C(1) C(10) C(9) 121.6(2) 1_555 1_555 yes
C(1) C(10) C(11) 109.6(2) 1_555 1_555 yes
C(9) C(10) C(11) 128.8(2) 1_555 1_555 yes
O(1) C(11) C(10) 104.7(2) 1_555 1_555 yes
O(1) C(12) C(1) 105.1(2) 1_555 1_555 yes

loop_
_geom_bond_atom_site_label_1
_geom_bond_atom_site_label_2
_geom_bond_distance
_geom_bond_site_symmetry_2
_geom_bond_publ_flag
O(1) C(11) 1.419(3) . yes
O(1) C(12) 1.427(3) . yes
C(1) C(2) 1.397(3) . yes
C(1) C(10) 1.400(3) . yes
C(1) C(12) 1.521(3) . yes
C(2) C(3) 1.431(3) . yes
C(2) C(4) 1.477(3) 3_557 yes
C(3) C(4) 1.436(3) . yes
C(3) C(8) 1.431(3) . yes
C(4) C(5) 1.387(3) . yes
C(5) C(6) 1.400(3) . yes
C(6) C(7) 1.349(3) . yes
C(7) C(8) 1.410(3) . yes
C(8) C(9) 1.409(3) . yes
C(9) C(10) 1.352(3) . yes
C(10) C(11) 1.497(3) . yes

loop_
_geom_contact_atom_site_label_1
_geom_contact_atom_site_label_2
_geom_contact_distance
_geom_contact_site_symmetry_2
O(1) C(5) 3.357(3) 4_454
O(1) C(12) 3.402(4) 2_456
O(1) C(6) 3.538(3) 4_454
C(1) C(7) 3.550(3) 3_567
C(3) C(9) 3.498(3) 3_567
C(8) C(8) 3.568(4) 3_567
